data_1511964
loop_
_publ_author_name
'Asai, Teigo'
'Otsuki, Sae'
'Sakurai, Hiroaki'
'Yamashita, Kouwa'
'Ozeki, Tomoji'
'Oshima, Yoshiteru'

_publ_section_title
;
 Benzophenones from an Endophytic Fungus, Graphiopsis chlorocephala, from
 Paeonia lactiflora Cultivated in the Presence of an NAD(+)-Dependent HDAC
 Inhibitor.
;
_journal_issue 8
_journal_name_full 'Organic letters'
_journal_page_first 2058
_journal_page_last 2061
_journal_paper_doi 10.1021/ol400781b
_journal_volume 15
_journal_year 2013
_chemical_formula_moiety 'C21 H20 O7'
_chemical_formula_sum 'C21 H20 O7'
_chemical_formula_weight 384.37
_chemical_name_systematic
;
 ?
;
_space_group_IT_number 2
_symmetry_cell_setting triclinic
_symmetry_space_group_name_Hall '-P 1'
_symmetry_space_group_name_H-M 'P -1'
_atom_sites_solution_hydrogens difmap
_atom_sites_solution_primary direct
_atom_sites_solution_secondary difmap
_audit_creation_method SHELXL-97
_cell_angle_alpha 76.443(1)
_cell_angle_beta 79.217(1)
_cell_angle_gamma 69.002(2)
_cell_formula_units_Z 2
_cell_length_a 9.075(1)
_cell_length_b 9.818(1)
_cell_length_c 11.417(1)
_cell_measurement_temperature 123(2)
_cell_measurement_theta_max 27.21
_cell_measurement_theta_min 2.78
_cell_volume 917.25(16)
_computing_cell_refinement 'HKL2000 (Otwinowski & Minor, 1997)'
_computing_data_collection 'Crystal Clear (Molecular Structure Corporation, 2001)'
_computing_data_reduction 'HKL2000 (Otwinowski & Minor, 1997)'
_computing_molecular_graphics 'ORTEP-III (Burnett & Johnson, 1996)'
_computing_structure_refinement 'SHELXL-97 (Sheldrick, 2008)'
_computing_structure_solution 'SHELXS-97 (Sheldrick, 2008)'
_diffrn_ambient_temperature 123(2)
_diffrn_measured_fraction_theta_full 0.931
_diffrn_measured_fraction_theta_max 0.839
_diffrn_measurement_device_type 'Rigaku Mercury CCD'
_diffrn_measurement_method 'oscillation method, \w scans'
_diffrn_radiation_monochromator 'Si 111'
_diffrn_radiation_source 'KEK PF-AR NW2A beamline'
_diffrn_radiation_type synchrotron
_diffrn_radiation_wavelength 0.6890
_diffrn_reflns_av_R_equivalents 0.0722
_diffrn_reflns_av_sigmaI/netI 0.0626
_diffrn_reflns_limit_h_max 11
_diffrn_reflns_limit_h_min -11
_diffrn_reflns_limit_k_max 12
_diffrn_reflns_limit_k_min -12
_diffrn_reflns_limit_l_max 15
_diffrn_reflns_limit_l_min -15
_diffrn_reflns_number 11519
_diffrn_reflns_theta_full 24.45
_diffrn_reflns_theta_max 27.21
_diffrn_reflns_theta_min 2.78
_diffrn_standards_number 0
_exptl_absorpt_coefficient_mu 0.063
_exptl_absorpt_correction_T_max 1.0508
_exptl_absorpt_correction_T_min 0.9574
_exptl_absorpt_correction_type multi-scan
_exptl_absorpt_process_details 'PLATON MULABS'
_exptl_crystal_colour 'light yellow'
_exptl_crystal_density_diffrn 1.392
_exptl_crystal_density_method 'not measured'
_exptl_crystal_description plate
_exptl_crystal_F_000 404
_exptl_crystal_size_max 0.10
_exptl_crystal_size_mid 0.06
_exptl_crystal_size_min 0.02
_refine_diff_density_max 0.463
_refine_diff_density_min -0.303
_refine_diff_density_rms 0.065
_refine_ls_extinction_method none
_refine_ls_goodness_of_fit_ref 1.117
_refine_ls_hydrogen_treatment refall
_refine_ls_matrix_type full
_refine_ls_number_parameters 339
_refine_ls_number_reflns 3763
_refine_ls_number_restraints 18
_refine_ls_restrained_S_all 1.115
_refine_ls_R_factor_all 0.0851
_refine_ls_R_factor_gt 0.0684
_refine_ls_shift/su_max 0.000
_refine_ls_shift/su_mean 0.000
_refine_ls_structure_factor_coef Fsqd
_refine_ls_weighting_details 'calc w=1/[\s^2^(Fo^2^)+(0.1285P)^2^+0.0609P] where P=(Fo^2^+2Fc^2^)/3'
_refine_ls_weighting_scheme calc
_refine_ls_wR_factor_gt 0.1935
_refine_ls_wR_factor_ref 0.2086
_reflns_number_gt 2832
_reflns_number_total 3763
_reflns_threshold_expression >2\s(I)
_cod_data_source_file ol400781b_si_001.cif
_cod_data_source_block PL2-7
_cod_original_sg_symbol_H-M P-1
_cod_database_code 1511964

loop_
_symmetry_equiv_pos_as_xyz
'x, y, z'
'-x, -y, -z'

loop_
_atom_site_label
_atom_site_type_symbol
_atom_site_fract_x
_atom_site_fract_y
_atom_site_fract_z
_atom_site_U_iso_or_equiv
_atom_site_adp_type
_atom_site_occupancy
_atom_site_symmetry_multiplicity
_atom_site_calc_flag
_atom_site_refinement_flags
C1 C 0.5328(3) 0.3073(3) 0.2466(2) 0.0320(5) Uani 1 1 d .
C1' C 0.4909(3) 0.2463(3) -0.0942(2) 0.0339(6) Uani 1 1 d .
C2' C 0.3654(3) 0.1738(3) -0.0623(2) 0.0330(5) Uani 1 1 d .
C2 C 0.6531(3) 0.3268(2) 0.14165(19) 0.0290(5) Uani 1 1 d .
C3 C 0.6325(3) 0.3200(3) 0.0245(2) 0.0292(5) Uani 1 1 d .
C3' C 0.2888(3) 0.1469(3) -0.13823(19) 0.0299(5) Uani 1 1 d .
C4' C 0.1697(3) 0.0723(3) -0.0803(2) 0.0308(5) Uani 1 1 d .
C4 C 0.7420(3) 0.3455(3) -0.0736(2) 0.0325(5) Uani 1 1 d .
C5 C 0.8740(3) 0.3741(3) -0.0548(2) 0.0335(5) Uani 1 1 d .
C5' C 0.3119(4) 0.1872(4) -0.2736(2) 0.0395(6) Uani 1 1 d .
C6 C 0.8988(3) 0.3772(3) 0.0604(2) 0.0333(6) Uani 1 1 d .
C7 C 0.7876(3) 0.3534(3) 0.1595(2) 0.0293(5) Uani 1 1 d .
C8 C 0.8225(3) 0.3585(3) 0.2810(2) 0.0315(5) Uani 1 1 d .
C9 C 0.7950(3) 0.2544(3) 0.39232(19) 0.0297(5) Uani 1 1 d .
C10 C 0.8793(3) 0.2352(3) 0.4921(2) 0.0330(5) Uani 1 1 d .
C11 C 0.8757(3) 0.1260(3) 0.5943(2) 0.0354(6) Uani 1 1 d .
C12 C 0.7864(3) 0.0352(3) 0.6035(2) 0.0337(6) Uani 1 1 d D
C13 C 0.6975(3) 0.0551(3) 0.5100(2) 0.0319(5) Uani 1 1 d .
C14 C 0.6991(3) 0.1631(3) 0.40742(19) 0.0290(5) Uani 1 1 d .
C15 C 0.7799(3) -0.0842(3) 0.7131(2) 0.0423(6) Uani 1 1 d D
C16 C 0.3521(4) 0.4309(4) 0.3957(3) 0.0594(9) Uani 1 1 d D
O1 O 0.4829(2) 0.4294(2) 0.30208(15) 0.0401(5) Uani 1 1 d D
O3 O 0.5017(2) 0.2866(2) 0.01635(14) 0.0357(4) Uani 1 1 d .
O4A O 0.0842(2) 0.0599(2) -0.15545(15) 0.0379(5) Uani 1 1 d .
O4B O 0.1510(2) 0.0279(2) 0.02989(14) 0.0385(5) Uani 1 1 d .
O8 O 0.8931(2) 0.4462(2) 0.28226(16) 0.0416(5) Uani 1 1 d .
O10 O 0.9699(2) 0.3190(2) 0.49037(17) 0.0409(5) Uani 1 1 d .
O14 O 0.59786(19) 0.17086(18) 0.32910(14) 0.0321(4) Uani 1 1 d .
H1 H 0.427(3) 0.314(2) 0.231(2) 0.019(5) Uiso 1 1 d .
H1'A H 0.465(3) 0.335(3) -0.157(3) 0.037(7) Uiso 1 1 d .
H1'B H 0.592(4) 0.177(3) -0.122(2) 0.035(7) Uiso 1 1 d .
H2' H 0.340(3) 0.145(3) 0.024(2) 0.032(7) Uiso 1 1 d .
H4 H 0.732(3) 0.345(3) -0.157(2) 0.029(6) Uiso 1 1 d .
H4'A H 0.006(5) 0.026(4) -0.112(3) 0.066(10) Uiso 1 1 d .
H5 H 0.957(4) 0.394(4) -0.125(3) 0.050(8) Uiso 1 1 d .
H5'A H 0.213(5) 0.254(4) -0.300(3) 0.067(10) Uiso 1 1 d .
H5'B H 0.342(4) 0.098(4) -0.308(3) 0.066(10) Uiso 1 1 d .
H5'C H 0.382(4) 0.242(3) -0.301(3) 0.041(7) Uiso 1 1 d .
H6 H 0.999(4) 0.390(3) 0.075(3) 0.043(7) Uiso 1 1 d .
H10 H 0.960(4) 0.379(4) 0.415(4) 0.066(10) Uiso 1 1 d .
H11 H 0.936(4) 0.125(4) 0.649(3) 0.053(9) Uiso 1 1 d .
H13 H 0.626(3) -0.003(3) 0.517(2) 0.031(6) Uiso 1 1 d .
H15A H 0.817(3) -0.183(3) 0.692(3) 0.066(10) Uiso 1 1 d D
H15B H 0.670(3) -0.063(3) 0.752(3) 0.058(9) Uiso 1 1 d D
H15C H 0.849(3) -0.088(3) 0.771(2) 0.049(8) Uiso 1 1 d D
H16A H 0.265(3) 0.418(3) 0.357(2) 0.035(7) Uiso 1 1 d D
H16B H 0.320(4) 0.533(3) 0.423(3) 0.101(14) Uiso 1 1 d D
H16C H 0.390(5) 0.346(4) 0.469(3) 0.103(15) Uiso 1 1 d D

loop_
_atom_site_aniso_label
_atom_site_aniso_U_11
_atom_site_aniso_U_22
_atom_site_aniso_U_33
_atom_site_aniso_U_23
_atom_site_aniso_U_13
_atom_site_aniso_U_12
C1 0.0299(13) 0.0357(13) 0.0278(11) 0.0041(9) -0.0051(9) -0.0128(10)
C1' 0.0400(14) 0.0403(14) 0.0264(11) 0.0006(10) -0.0074(10) -0.0217(12)
C2' 0.0377(13) 0.0361(13) 0.0263(12) 0.0028(9) -0.0068(9) -0.0172(10)
C2 0.0334(12) 0.0273(12) 0.0247(11) 0.0032(8) -0.0037(9) -0.0129(9)
C3 0.0309(12) 0.0269(12) 0.0300(11) 0.0002(9) -0.0041(9) -0.0128(9)
C3' 0.0320(12) 0.0312(12) 0.0269(11) -0.0010(9) -0.0055(9) -0.0125(9)
C4' 0.0340(13) 0.0332(12) 0.0272(11) -0.0006(9) -0.0088(9) -0.0141(10)
C4 0.0404(14) 0.0334(13) 0.0239(11) 0.0013(9) -0.0035(9) -0.0164(10)
C5 0.0364(13) 0.0354(13) 0.0287(12) 0.0001(9) 0.0002(10) -0.0176(10)
C5' 0.0521(17) 0.0489(16) 0.0256(12) -0.0029(11) -0.0044(11) -0.0286(14)
C6 0.0366(13) 0.0351(13) 0.0300(12) 0.0029(9) -0.0021(9) -0.0202(10)
C7 0.0340(12) 0.0277(12) 0.0265(11) 0.0020(9) -0.0037(9) -0.0146(9)
C8 0.0346(13) 0.0319(12) 0.0294(11) -0.0008(9) -0.0030(9) -0.0160(10)
C9 0.0340(12) 0.0320(13) 0.0237(10) -0.0019(9) -0.0029(9) -0.0139(10)
C10 0.0338(13) 0.0390(14) 0.0298(12) -0.0088(10) -0.0030(9) -0.0150(10)
C11 0.0390(14) 0.0477(15) 0.0206(10) -0.0060(10) -0.0053(9) -0.0148(11)
C12 0.0378(13) 0.0381(13) 0.0211(10) -0.0010(9) -0.0011(9) -0.0116(10)
C13 0.0364(13) 0.0356(13) 0.0242(11) -0.0018(9) -0.0004(9) -0.0164(11)
C14 0.0315(12) 0.0328(12) 0.0216(10) -0.0032(9) -0.0021(8) -0.0110(9)
C15 0.0506(17) 0.0504(17) 0.0230(12) 0.0031(11) -0.0055(11) -0.0187(13)
C16 0.059(2) 0.060(2) 0.0436(17) -0.0091(14) 0.0166(15) -0.0123(15)
O1 0.0445(10) 0.0421(10) 0.0299(9) -0.0033(7) 0.0011(7) -0.0146(8)
O3 0.0370(10) 0.0514(11) 0.0268(8) -0.0057(7) -0.0038(7) -0.0252(8)
O4A 0.0412(10) 0.0540(11) 0.0283(9) -0.0041(8) -0.0072(7) -0.0278(9)
O4B 0.0472(10) 0.0488(11) 0.0270(8) 0.0050(7) -0.0107(7) -0.0292(8)
O8 0.0546(11) 0.0435(10) 0.0378(10) 0.0004(8) -0.0090(8) -0.0323(9)
O10 0.0491(11) 0.0505(11) 0.0330(9) -0.0060(8) -0.0081(8) -0.0275(9)
O14 0.0387(9) 0.0347(9) 0.0260(8) 0.0052(6) -0.0087(6) -0.0198(7)

loop_
_atom_type_symbol
_atom_type_description
_atom_type_scat_dispersion_real
_atom_type_scat_dispersion_imag
_atom_type_scat_source
C C 0.0029 0.0015 'International Tables Vol C Tables 4.2.6.8 and 6.1.1.4'
H H 0.0000 0.0000 'International Tables Vol C Tables 4.2.6.8 and 6.1.1.4'
O O 0.0101 0.0057 'International Tables Vol C Tables 4.2.6.8 and 6.1.1.4'

loop_
_geom_angle_atom_site_label_1
_geom_angle_atom_site_label_2
_geom_angle_atom_site_label_3
_geom_angle
O1 C1 O14 112.17(19)
O1 C1 C2 108.86(19)
O14 C1 C2 110.33(19)
O1 C1 H1 96.5(13)
O14 C1 H1 109.3(13)
C2 C1 H1 119.0(13)
O3 C1' C2' 105.07(19)
O3 C1' H1'A 109.3(16)
C2' C1' H1'A 113.6(16)
O3 C1' H1'B 111.0(15)
C2' C1' H1'B 110.2(16)
H1'A C1' H1'B 108(2)
C3' C2' C1' 127.4(2)
C3' C2' H2' 119.0(15)
C1' C2' H2' 113.6(15)
C7 C2 C3 119.4(2)
C7 C2 C1 119.6(2)
C3 C2 C1 120.9(2)
O3 C3 C4 124.3(2)
O3 C3 C2 115.41(19)
C4 C3 C2 120.3(2)
C2' C3' C4' 115.5(2)
C2' C3' C5' 125.4(2)
C4' C3' C5' 119.1(2)
O4B C4' O4A 122.6(2)
O4B C4' C3' 122.7(2)
O4A C4' C3' 114.74(19)
C5 C4 C3 119.6(2)
C5 C4 H4 116.7(15)
C3 C4 H4 123.6(15)
C6 C5 C4 121.0(2)
C6 C5 H5 117.3(17)
C4 C5 H5 121.7(17)
C3' C5' H5'A 108(2)
C3' C5' H5'B 109(2)
H5'A C5' H5'B 110(3)
C3' C5' H5'C 112.2(17)
H5'A C5' H5'C 104(3)
H5'B C5' H5'C 114(3)
C5 C6 C7 119.6(2)
C5 C6 H6 120.8(16)
C7 C6 H6 119.4(16)
C2 C7 C6 120.0(2)
C2 C7 C8 123.5(2)
C6 C7 C8 116.5(2)
O8 C8 C9 120.3(2)
O8 C8 C7 116.13(19)
C9 C8 C7 123.1(2)
C14 C9 C10 116.17(19)
C14 C9 C8 125.8(2)
C10 C9 C8 117.9(2)
O10 C10 C11 116.8(2)
O10 C10 C9 121.8(2)
C11 C10 C9 121.4(2)
C12 C11 C10 120.6(2)
C12 C11 H11 128(2)
C10 C11 H11 112(2)
C11 C12 C13 119.3(2)
C11 C12 C15 121.9(2)
C13 C12 C15 118.7(2)
C14 C13 C12 121.1(2)
C14 C13 H13 117.9(15)
C12 C13 H13 120.9(15)
O14 C14 C13 112.37(19)
O14 C14 C9 126.41(18)
C13 C14 C9 121.2(2)
C12 C15 H15A 112.0(18)
C12 C15 H15B 109.1(18)
H15A C15 H15B 109(2)
C12 C15 H15C 110.7(17)
H15A C15 H15C 106.4(19)
H15B C15 H15C 109.7(19)
O1 C16 H16A 106.4(15)
O1 C16 H16B 105(2)
H16A C16 H16B 114(2)
O1 C16 H16C 110(2)
H16A C16 H16C 112(2)
H16B C16 H16C 109(2)
C1 O1 C16 113.5(2)
C3 O3 C1' 118.33(18)
C4' O4A H4'A 109(2)
C10 O10 H10 103(2)
C14 O14 C1 120.16(17)

loop_
_geom_bond_atom_site_label_1
_geom_bond_atom_site_label_2
_geom_bond_distance
C1 O1 1.379(3)
C1 O14 1.442(3)
C1 C2 1.489(3)
C1 H1 0.98(2)
C1' O3 1.437(3)
C1' C2' 1.497(3)
C1' H1'A 0.98(3)
C1' H1'B 0.98(3)
C2' C3' 1.330(3)
C2' H2' 0.97(3)
C2 C7 1.395(3)
C2 C3 1.405(3)
C3 O3 1.365(3)
C3 C4 1.391(3)
C3' C4' 1.488(3)
C3' C5' 1.497(3)
C4' O4B 1.232(3)
C4' O4A 1.311(3)
C4 C5 1.388(3)
C4 H4 0.97(3)
C5 C6 1.384(3)
C5 H5 1.03(3)
C5' H5'A 0.95(4)
C5' H5'B 0.97(4)
C5' H5'C 0.94(3)
C6 C7 1.404(3)
C6 H6 1.01(3)
C7 C8 1.495(3)
C8 O8 1.247(3)
C8 C9 1.475(3)
C9 C14 1.422(3)
C9 C10 1.428(3)
C10 O10 1.351(3)
C10 C11 1.393(3)
C11 C12 1.380(4)
C11 H11 0.90(3)
C12 C13 1.393(3)
C12 C15 1.509(3)
C13 C14 1.385(3)
C13 H13 0.99(3)
C14 O14 1.369(3)
C15 H15A 0.98(2)
C15 H15B 0.98(2)
C15 H15C 0.98(2)
C16 O1 1.440(4)
C16 H16A 1.03(2)
C16 H16B 1.04(3)
C16 H16C 1.04(3)
O4A H4'A 0.90(4)
O10 H10 0.92(4)

loop_
_geom_hbond_atom_site_label_D
_geom_hbond_atom_site_label_H
_geom_hbond_atom_site_label_A
_geom_hbond_distance_DH
_geom_hbond_distance_HA
_geom_hbond_distance_DA
_geom_hbond_angle_DHA
_geom_hbond_site_symmetry_A
O4A H4'A O4B 0.90(4) 1.73(4) 2.636(2) 176(4) 2
O10 H10 O8 0.92(4) 1.64(4) 2.509(3) 156(3) .

loop_
_geom_torsion_atom_site_label_1
_geom_torsion_atom_site_label_2
_geom_torsion_atom_site_label_3
_geom_torsion_atom_site_label_4
_geom_torsion
O3 C1' C2' C3' 164.1(2)
O1 C1 C2 C7 55.3(3)
O14 C1 C2 C7 -68.2(3)
O1 C1 C2 C3 -124.2(2)
O14 C1 C2 C3 112.3(2)
C7 C2 C3 O3 177.0(2)
C1 C2 C3 O3 -3.5(3)
C7 C2 C3 C4 -2.6(3)
C1 C2 C3 C4 176.9(2)
C1' C2' C3' C4' 179.8(2)
C1' C2' C3' C5' -1.1(4)
C2' C3' C4' O4B -5.3(4)
C5' C3' C4' O4B 175.6(2)
C2' C3' C4' O4A 173.5(2)
C5' C3' C4' O4A -5.6(3)
O3 C3 C4 C5 -177.9(2)
C2 C3 C4 C5 1.6(4)
C3 C4 C5 C6 0.2(4)
C4 C5 C6 C7 -1.0(4)
C3 C2 C7 C6 1.7(3)
C1 C2 C7 C6 -177.8(2)
C3 C2 C7 C8 -178.2(2)
C1 C2 C7 C8 2.3(3)
C5 C6 C7 C2 0.1(4)
C5 C6 C7 C8 -180.0(2)
C2 C7 C8 O8 -147.0(2)
C6 C7 C8 O8 33.0(3)
C2 C7 C8 C9 40.5(3)
C6 C7 C8 C9 -139.5(2)
O8 C8 C9 C14 171.3(2)
C7 C8 C9 C14 -16.5(4)
O8 C8 C9 C10 -13.0(3)
C7 C8 C9 C10 159.2(2)
C14 C9 C10 O10 -177.7(2)
C8 C9 C10 O10 6.2(4)
C14 C9 C10 C11 4.3(4)
C8 C9 C10 C11 -171.8(2)
O10 C10 C11 C12 -179.9(2)
C9 C10 C11 C12 -1.8(4)
C10 C11 C12 C13 -0.9(4)
C10 C11 C12 C15 -180.0(2)
C11 C12 C13 C14 0.9(4)
C15 C12 C13 C14 180.0(2)
C12 C13 C14 O14 -176.7(2)
C12 C13 C14 C9 1.8(4)
C10 C9 C14 O14 174.0(2)
C8 C9 C14 O14 -10.3(4)
C10 C9 C14 C13 -4.3(3)
C8 C9 C14 C13 171.4(2)
O14 C1 O1 C16 -64.9(3)
C2 C1 O1 C16 172.7(2)
C4 C3 O3 C1' 12.8(3)
C2 C3 O3 C1' -166.8(2)
C2' C1' O3 C3 163.4(2)
C13 C14 O14 C1 154.4(2)
C9 C14 O14 C1 -24.0(3)
O1 C1 O14 C14 -43.5(3)
C2 C1 O14 C14 78.0(3)
